data_4104353
loop_
_publ_author_name
'Pablo Maule\'on'
'Rachel M. Zeldin'
'Ana Z. Gonz\'alez'
'F. Dean Toste'

_publ_section_title
;
 Ligand-Controlled Access to [4 + 2] and [4 + 3] Cycloadditions in
 Gold-Catalyzed Reactions of Allene-Dienes
;
_journal_name_full 'Journal of the American Chemical Society'
_journal_page_first 6348
_journal_page_last 6349
_journal_paper_doi 10.1021/ja901649s
_journal_volume 131
_journal_year 2009
_chemical_formula_sum 'C27 H35 Au Cl P'
_chemical_formula_weight 622.94
_chemical_name_common RMZ2.024
_chemical_name_systematic
;
 TOSTE01
;
_space_group.centring_type P

_space_group_IT_number 2
_space_group.IT_number 2

_symmetry_cell_setting triclinic
_symmetry_space_group_name_Hall '-P 1'
_symmetry_space_group_name_H-M 'P -1'
_atom_sites_solution_hydrogens geom
_atom_sites_solution_primary Patterson
_atom_sites_solution_secondary difmap
_audit_creation_method SHELXL-97
_cell_angle_alpha 114.492(2)
_cell_angle_beta 91.662(2)
_cell_angle_gamma 111.9420(10)
_cell_formula_units_Z 2
_cell_length_a 9.3733(8)
_cell_length_b 11.9700(10)
_cell_length_c 13.4864(17)
_cell_measurement_reflns_used 6749
_cell_measurement_temperature 124(2)
_cell_measurement_theta_max 28.06
_cell_measurement_theta_min 2.40
_cell_volume 1246.6(2)
_computing_cell_refinement 'Bruker SAINT'
_computing_data_collection 'Bruker APEX2'
_computing_data_reduction 'Bruker SAINT'
_computing_molecular_graphics ORTEP-32
_computing_publication_material WinGX
_computing_structure_refinement SHELXL-97
_computing_structure_solution DIRDIF-99
_diffrn_ambient_temperature 124(2)
_diffrn_measured_fraction_theta_full 0.995
_diffrn_measured_fraction_theta_max 0.960
_diffrn_measurement_device_type 'Bruker APEX-I CCD'
_diffrn_measurement_method 'phi and omega scans'
_diffrn_radiation_monochromator graphite
_diffrn_radiation_source 'fine-focus sealed tube'
_diffrn_radiation_type MoK\a
_diffrn_radiation_wavelength 0.71073
_diffrn_reflns_av_R_equivalents 0.0335
_diffrn_reflns_av_sigmaI/netI 0.0562
_diffrn_reflns_limit_h_max 12
_diffrn_reflns_limit_h_min -12
_diffrn_reflns_limit_k_max 15
_diffrn_reflns_limit_k_min -15
_diffrn_reflns_limit_l_max 17
_diffrn_reflns_limit_l_min -14
_diffrn_reflns_number 11269
_diffrn_reflns_theta_full 25.00
_diffrn_reflns_theta_max 28.06
_diffrn_reflns_theta_min 1.98
_exptl_absorpt_coefficient_mu 6.084
_exptl_absorpt_correction_T_max 0.4622
_exptl_absorpt_correction_T_min 0.3115
_exptl_absorpt_correction_type analytical
_exptl_absorpt_process_details SADABS
_exptl_crystal_colour colorless
_exptl_crystal_density_diffrn 1.660
_exptl_crystal_density_method 'not measured'
_exptl_crystal_description block
_exptl_crystal_F_000 616
_exptl_crystal_size_max 0.25
_exptl_crystal_size_mid 0.15
_exptl_crystal_size_min 0.15
_refine_diff_density_max 2.774
_refine_diff_density_min -1.211
_refine_diff_density_rms 0.175
_refine_ls_extinction_coef 0.0013(3)
_refine_ls_extinction_expression Fc^*^=kFc[1+0.001xFc^2^\l^3^/sin(2\q)]^-1/4^
_refine_ls_extinction_method SHELXL
_refine_ls_goodness_of_fit_ref 1.057
_refine_ls_hydrogen_treatment constr
_refine_ls_matrix_type full
_refine_ls_number_parameters 273
_refine_ls_number_reflns 5817
_refine_ls_number_restraints 0
_refine_ls_restrained_S_all 1.057
_refine_ls_R_factor_all 0.0471
_refine_ls_R_factor_gt 0.0372
_refine_ls_shift/su_max 0.000
_refine_ls_shift/su_mean 0.000
_refine_ls_structure_factor_coef Fsqd
_refine_ls_weighting_details 'calc w=1/[\s^2^(Fo^2^)+(0.0360P)^2^+0.9794P] where P=(Fo^2^+2Fc^2^)/3'
_refine_ls_weighting_scheme calc
_refine_ls_wR_factor_gt 0.0783
_refine_ls_wR_factor_ref 0.0838
_reflns_number_gt 4981
_reflns_number_total 5817
_reflns_threshold_expression >2sigma(I)
_cod_data_source_file ja901649s_si_004.cif
_cod_data_source_block toste01
_cod_depositor_comments
;
The following automatic conversions were performed:

'_space_group.centring_type' value 'primitive' was replaced with the
value 'P' as specified in the replacement file
'/home/antanas/src/cod-tools/trunk/data/replacement-values/replacement_values.lst'.

Automatic conversion script
Id: cif_fix_values 5642 2017-10-24 12:04:52Z antanas 
;
_cod_database_code 4104353

loop_
_symmetry_equiv_pos_as_xyz
'x, y, z'
'-x, -y, -z'

loop_
_atom_site_label
_atom_site_type_symbol
_atom_site_fract_x
_atom_site_fract_y
_atom_site_fract_z
_atom_site_U_iso_or_equiv
_atom_site_adp_type
_atom_site_occupancy
_atom_site_symmetry_multiplicity
_atom_site_calc_flag
_atom_site_refinement_flags
C1 C -0.2432(6) 0.1484(5) 0.1639(4) 0.0172(10) Uani 1 1 d .
H1 H -0.3562 0.1187 0.1696 0.021 Uiso 1 1 calc R
C2 C -0.1626(7) 0.3036(5) 0.2222(4) 0.0261(12) Uani 1 1 d .
H2A H -0.1771 0.3374 0.3000 0.031 Uiso 1 1 calc R
H2B H -0.0481 0.3338 0.2250 0.031 Uiso 1 1 calc R
C3 C -0.2268(7) 0.3654(6) 0.1637(5) 0.0292(13) Uani 1 1 d .
H3A H -0.1652 0.4650 0.2012 0.035 Uiso 1 1 calc R
H3B H -0.3378 0.3456 0.1695 0.035 Uiso 1 1 calc R
C4 C -0.2178(7) 0.3083(6) 0.0407(5) 0.0303(13) Uani 1 1 d .
H4A H -0.1061 0.3355 0.0347 0.036 Uiso 1 1 calc R
H4B H -0.2653 0.3460 0.0034 0.036 Uiso 1 1 calc R
C5 C -0.3055(7) 0.1531(6) -0.0174(5) 0.0317(13) Uani 1 1 d .
H5A H -0.4186 0.1262 -0.0157 0.038 Uiso 1 1 calc R
H5B H -0.2968 0.1172 -0.0965 0.038 Uiso 1 1 calc R
C6 C -0.2369(6) 0.0925(5) 0.0403(4) 0.0215(11) Uani 1 1 d .
H6A H -0.1261 0.1135 0.0334 0.026 Uiso 1 1 calc R
H6B H -0.2970 -0.0073 0.0029 0.026 Uiso 1 1 calc R
C7 C -0.2535(6) -0.1009(5) 0.1640(4) 0.0174(10) Uani 1 1 d .
H7 H -0.3645 -0.1258 0.1311 0.021 Uiso 1 1 calc R
C8 C -0.1769(6) -0.1625(5) 0.0676(4) 0.0229(11) Uani 1 1 d .
H8A H -0.1730 -0.1220 0.0163 0.027 Uiso 1 1 calc R
H8B H -0.0675 -0.1409 0.0985 0.027 Uiso 1 1 calc R
C9 C -0.2710(7) -0.3160(5) 0.0031(5) 0.0304(13) Uani 1 1 d .
H9A H -0.3782 -0.3374 -0.0322 0.036 Uiso 1 1 calc R
H9B H -0.2191 -0.3540 -0.0568 0.036 Uiso 1 1 calc R
C10 C -0.2824(7) -0.3803(6) 0.0807(5) 0.0300(13) Uani 1 1 d .
H10A H -0.3490 -0.4789 0.0380 0.036 Uiso 1 1 calc R
H10B H -0.1759 -0.3674 0.1090 0.036 Uiso 1 1 calc R
C11 C -0.3514(7) -0.3203(5) 0.1786(5) 0.0311(13) Uani 1 1 d .
H11A H -0.3491 -0.3601 0.2296 0.037 Uiso 1 1 calc R
H11B H -0.4627 -0.3430 0.1513 0.037 Uiso 1 1 calc R
C12 C -0.2578(7) -0.1650(5) 0.2426(4) 0.0263(12) Uani 1 1 d .
H12A H -0.3076 -0.1274 0.3042 0.032 Uiso 1 1 calc R
H12B H -0.1489 -0.1423 0.2756 0.032 Uiso 1 1 calc R
C13 C -0.2071(6) 0.1390(5) 0.3699(4) 0.0182(10) Uani 1 1 d .
C14 C -0.3807(6) 0.1017(6) 0.3632(4) 0.0240(11) Uani 1 1 d .
H14A H -0.4075 0.0994 0.4322 0.036 Uiso 1 1 calc R
H14B H -0.4412 0.0123 0.2995 0.036 Uiso 1 1 calc R
H14C H -0.4063 0.1693 0.3534 0.036 Uiso 1 1 calc R
C15 C -0.1015(6) 0.2102(5) 0.4695(4) 0.0174(10) Uani 1 1 d .
C16 C 0.0690(6) 0.2417(5) 0.4857(4) 0.0194(10) Uani 1 1 d .
C17 C 0.1194(7) 0.1400(6) 0.4631(5) 0.0269(12) Uani 1 1 d .
H17 H 0.0443 0.0483 0.4331 0.032 Uiso 1 1 calc R
C18 C 0.2801(7) 0.1723(8) 0.4844(5) 0.0414(17) Uani 1 1 d .
H18 H 0.3141 0.1023 0.4678 0.050 Uiso 1 1 calc R
C19 C 0.3871(8) 0.3022(8) 0.5285(5) 0.0478(19) Uani 1 1 d .
H19 H 0.4961 0.3224 0.5412 0.057 Uiso 1 1 calc R
C20 C 0.3416(8) 0.4072(7) 0.5557(5) 0.049(2) Uani 1 1 d .
H20 H 0.4179 0.4988 0.5886 0.059 Uiso 1 1 calc R
C21 C 0.1812(7) 0.3751(6) 0.5336(5) 0.0328(14) Uani 1 1 d .
H21 H 0.1482 0.4459 0.5516 0.039 Uiso 1 1 calc R
C22 C -0.1491(6) 0.2668(5) 0.5786(4) 0.0176(10) Uani 1 1 d .
C23 C -0.1305(7) 0.2248(6) 0.6576(4) 0.0266(12) Uani 1 1 d .
H23 H -0.0940 0.1562 0.6406 0.032 Uiso 1 1 calc R
C24 C -0.1647(7) 0.2822(7) 0.7615(5) 0.0336(14) Uani 1 1 d .
H24 H -0.1516 0.2529 0.8153 0.040 Uiso 1 1 calc R
C25 C -0.2178(7) 0.3818(6) 0.7867(5) 0.0289(12) Uani 1 1 d .
H25 H -0.2416 0.4206 0.8576 0.035 Uiso 1 1 calc R
C26 C -0.2364(6) 0.4253(6) 0.7088(5) 0.0274(12) Uani 1 1 d .
H26 H -0.2724 0.4942 0.7263 0.033 Uiso 1 1 calc R
C27 C -0.2022(6) 0.3679(5) 0.6055(4) 0.0233(11) Uani 1 1 d .
H27 H -0.2152 0.3979 0.5522 0.028 Uiso 1 1 calc R
Au1 Au 0.10983(2) 0.16037(2) 0.237822(16) 0.01970(8) Uani 1 1 d .
Cl1 Cl 0.37024(15) 0.23423(15) 0.22899(11) 0.0307(3) Uani 1 1 d .
P1 P -0.14812(15) 0.08570(12) 0.23658(10) 0.0154(2) Uani 1 1 d .

loop_
_atom_site_aniso_label
_atom_site_aniso_U_11
_atom_site_aniso_U_22
_atom_site_aniso_U_33
_atom_site_aniso_U_23
_atom_site_aniso_U_13
_atom_site_aniso_U_12
C1 0.021(2) 0.021(2) 0.015(2) 0.010(2) 0.0068(19) 0.013(2)
C2 0.032(3) 0.023(3) 0.021(3) 0.006(2) 0.005(2) 0.014(2)
C3 0.042(3) 0.024(3) 0.031(3) 0.017(3) 0.012(3) 0.019(3)
C4 0.044(4) 0.030(3) 0.028(3) 0.020(3) 0.013(3) 0.018(3)
C5 0.042(4) 0.036(3) 0.026(3) 0.020(3) 0.006(3) 0.020(3)
C6 0.029(3) 0.021(3) 0.014(2) 0.006(2) 0.006(2) 0.012(2)
C7 0.017(2) 0.020(2) 0.017(2) 0.009(2) 0.0045(19) 0.009(2)
C8 0.034(3) 0.019(3) 0.023(3) 0.011(2) 0.016(2) 0.015(2)
C9 0.045(4) 0.026(3) 0.024(3) 0.009(2) 0.016(3) 0.021(3)
C10 0.038(3) 0.020(3) 0.033(3) 0.013(2) 0.008(3) 0.011(2)
C11 0.040(3) 0.022(3) 0.030(3) 0.014(2) 0.012(3) 0.009(3)
C12 0.036(3) 0.028(3) 0.024(3) 0.017(2) 0.010(2) 0.016(3)
C13 0.019(2) 0.022(3) 0.016(2) 0.011(2) 0.0052(19) 0.008(2)
C14 0.022(3) 0.034(3) 0.016(3) 0.008(2) 0.009(2) 0.016(2)
C15 0.024(3) 0.022(3) 0.019(2) 0.014(2) 0.013(2) 0.017(2)
C16 0.017(2) 0.029(3) 0.011(2) 0.008(2) 0.0076(18) 0.010(2)
C17 0.030(3) 0.035(3) 0.026(3) 0.016(3) 0.013(2) 0.022(3)
C18 0.032(3) 0.081(5) 0.036(4) 0.035(4) 0.016(3) 0.039(4)
C19 0.025(3) 0.083(6) 0.024(3) 0.015(3) 0.007(3) 0.024(4)
C20 0.030(3) 0.049(4) 0.024(3) 0.001(3) 0.005(3) -0.010(3)
C21 0.034(3) 0.026(3) 0.022(3) 0.003(2) 0.012(2) 0.005(3)
C22 0.020(2) 0.017(2) 0.015(2) 0.007(2) 0.0059(19) 0.008(2)
C23 0.034(3) 0.032(3) 0.023(3) 0.016(2) 0.011(2) 0.019(3)
C24 0.039(3) 0.048(4) 0.024(3) 0.020(3) 0.016(2) 0.025(3)
C25 0.028(3) 0.035(3) 0.021(3) 0.009(2) 0.008(2) 0.015(3)
C26 0.029(3) 0.026(3) 0.026(3) 0.005(2) 0.007(2) 0.018(2)
C27 0.025(3) 0.029(3) 0.019(3) 0.010(2) 0.003(2) 0.016(2)
Au1 0.01842(11) 0.02406(12) 0.01652(11) 0.00864(8) 0.00571(7) 0.00952(8)
Cl1 0.0171(6) 0.0411(8) 0.0259(7) 0.0120(6) 0.0066(5) 0.0080(6)
P1 0.0174(6) 0.0165(6) 0.0135(6) 0.0068(5) 0.0042(5) 0.0082(5)

loop_
_atom_type_symbol
_atom_type_description
_atom_type_scat_dispersion_real
_atom_type_scat_dispersion_imag
_atom_type_scat_source
C C 0.0033 0.0016 'International Tables Vol C Tables 4.2.6.8 and 6.1.1.4'
H H 0.0000 0.0000 'International Tables Vol C Tables 4.2.6.8 and 6.1.1.4'
Au Au -2.0133 8.8022 'International Tables Vol C Tables 4.2.6.8 and 6.1.1.4'
Cl Cl 0.1484 0.1585 'International Tables Vol C Tables 4.2.6.8 and 6.1.1.4'
P P 0.1023 0.0942 'International Tables Vol C Tables 4.2.6.8 and 6.1.1.4'

loop_
_geom_angle_atom_site_label_1
_geom_angle_atom_site_label_2
_geom_angle_atom_site_label_3
_geom_angle
C6 C1 C2 110.6(4)
C6 C1 P1 111.8(3)
C2 C1 P1 108.8(3)
C6 C1 H1 108.5
C2 C1 H1 108.5
P1 C1 H1 108.5
C3 C2 C1 112.8(4)
C3 C2 H2A 109.0
C1 C2 H2A 109.0
C3 C2 H2B 109.0
C1 C2 H2B 109.0
H2A C2 H2B 107.8
C2 C3 C4 111.0(5)
C2 C3 H3A 109.4
C4 C3 H3A 109.4
C2 C3 H3B 109.4
C4 C3 H3B 109.4
H3A C3 H3B 108.0
C3 C4 C5 110.2(4)
C3 C4 H4A 109.6
C5 C4 H4A 109.6
C3 C4 H4B 109.6
C5 C4 H4B 109.6
H4A C4 H4B 108.1
C6 C5 C4 110.7(5)
C6 C5 H5A 109.5
C4 C5 H5A 109.5
C6 C5 H5B 109.5
C4 C5 H5B 109.5
H5A C5 H5B 108.1
C5 C6 C1 111.4(4)
C5 C6 H6A 109.4
C1 C6 H6A 109.4
C5 C6 H6B 109.4
C1 C6 H6B 109.4
H6A C6 H6B 108.0
C12 C7 C8 108.6(4)
C12 C7 P1 112.7(3)
C8 C7 P1 110.8(3)
C12 C7 H7 108.2
C8 C7 H7 108.2
P1 C7 H7 108.2
C9 C8 C7 110.6(4)
C9 C8 H8A 109.5
C7 C8 H8A 109.5
C9 C8 H8B 109.5
C7 C8 H8B 109.5
H8A C8 H8B 108.1
C10 C9 C8 110.5(5)
C10 C9 H9A 109.5
C8 C9 H9A 109.5
C10 C9 H9B 109.5
C8 C9 H9B 109.5
H9A C9 H9B 108.1
C11 C10 C9 112.4(5)
C11 C10 H10A 109.1
C9 C10 H10A 109.1
C11 C10 H10B 109.1
C9 C10 H10B 109.1
H10A C10 H10B 107.9
C10 C11 C12 110.8(5)
C10 C11 H11A 109.5
C12 C11 H11A 109.5
C10 C11 H11B 109.5
C12 C11 H11B 109.5
H11A C11 H11B 108.1
C7 C12 C11 110.6(4)
C7 C12 H12A 109.5
C11 C12 H12A 109.5
C7 C12 H12B 109.5
C11 C12 H12B 109.5
H12A C12 H12B 108.1
C15 C13 C14 121.9(4)
C15 C13 P1 122.5(4)
C14 C13 P1 115.6(3)
C13 C14 H14A 109.5
C13 C14 H14B 109.5
H14A C14 H14B 109.5
C13 C14 H14C 109.5
H14A C14 H14C 109.5
H14B C14 H14C 109.5
C13 C15 C16 126.1(4)
C13 C15 C22 121.9(4)
C16 C15 C22 111.9(4)
C21 C16 C17 118.5(5)
C21 C16 C15 120.3(5)
C17 C16 C15 120.9(5)
C16 C17 C18 120.1(6)
C16 C17 H17 119.9
C18 C17 H17 119.9
C19 C18 C17 120.3(6)
C19 C18 H18 119.9
C17 C18 H18 119.9
C18 C19 C20 121.4(6)
C18 C19 H19 119.3
C20 C19 H19 119.3
C19 C20 C21 118.4(6)
C19 C20 H20 120.8
C21 C20 H20 120.8
C16 C21 C20 121.2(6)
C16 C21 H21 119.4
C20 C21 H21 119.4
C23 C22 C27 118.7(5)
C23 C22 C15 119.8(5)
C27 C22 C15 121.3(4)
C22 C23 C24 120.6(5)
C22 C23 H23 119.7
C24 C23 H23 119.7
C25 C24 C23 120.0(5)
C25 C24 H24 120.0
C23 C24 H24 120.0
C24 C25 C26 120.1(5)
C24 C25 H25 119.9
C26 C25 H25 119.9
C27 C26 C25 119.7(5)
C27 C26 H26 120.2
C25 C26 H26 120.2
C26 C27 C22 120.9(5)
C26 C27 H27 119.5
C22 C27 H27 119.5
P1 Au1 Cl1 176.82(5)
C13 P1 C1 101.9(2)
C13 P1 C7 105.7(2)
C1 P1 C7 106.4(2)
C13 P1 Au1 118.16(16)
C1 P1 Au1 110.69(17)
C7 P1 Au1 112.86(16)

loop_
_geom_bond_atom_site_label_1
_geom_bond_atom_site_label_2
_geom_bond_distance
C1 C6 1.529(7)
C1 C2 1.531(7)
C1 P1 1.838(5)
C1 H1 1.0000
C2 C3 1.523(7)
C2 H2A 0.9900
C2 H2B 0.9900
C3 C4 1.530(8)
C3 H3A 0.9900
C3 H3B 0.9900
C4 C5 1.535(8)
C4 H4A 0.9900
C4 H4B 0.9900
C5 C6 1.529(7)
C5 H5A 0.9900
C5 H5B 0.9900
C6 H6A 0.9900
C6 H6B 0.9900
C7 C12 1.539(7)
C7 C8 1.550(7)
C7 P1 1.845(5)
C7 H7 1.0000
C8 C9 1.526(7)
C8 H8A 0.9900
C8 H8B 0.9900
C9 C10 1.520(7)
C9 H9A 0.9900
C9 H9B 0.9900
C10 C11 1.513(8)
C10 H10A 0.9900
C10 H10B 0.9900
C11 C12 1.542(7)
C11 H11A 0.9900
C11 H11B 0.9900
C12 H12A 0.9900
C12 H12B 0.9900
C13 C15 1.361(7)
C13 C14 1.507(7)
C13 P1 1.821(5)
C14 H14A 0.9800
C14 H14B 0.9800
C14 H14C 0.9800
C15 C16 1.485(7)
C15 C22 1.503(6)
C16 C21 1.387(7)
C16 C17 1.388(7)
C17 C18 1.396(8)
C17 H17 0.9500
C18 C19 1.345(10)
C18 H18 0.9500
C19 C20 1.387(10)
C19 H19 0.9500
C20 C21 1.394(9)
C20 H20 0.9500
C21 H21 0.9500
C22 C23 1.384(7)
C22 C27 1.394(7)
C23 C24 1.390(7)
C23 H23 0.9500
C24 C25 1.378(8)
C24 H24 0.9500
C25 C26 1.384(8)
C25 H25 0.9500
C26 C27 1.383(7)
C26 H26 0.9500
C27 H27 0.9500
Au1 P1 2.2395(13)
Au1 Cl1 2.2903(13)
